data_1530093
loop_
_publ_author_name
'Hinatsu, Y.'
'Fujino, T.'
'Masaki, N.'

_publ_section_title
;
 The Crystal Structure of La6 U O12
;
_journal_name_full 'Journal of Solid State Chemistry'
_journal_page_first 567
_journal_page_last 571
_journal_volume 73
_journal_year 1988
_chemical_formula_sum 'La6 O12 U'
_chemical_name_systematic 'La6 U O12'
_space_group_IT_number 148
_symmetry_space_group_name_Hall '-R 3'
_symmetry_space_group_name_H-M 'R -3 :H'
_cell_angle_alpha 90
_cell_angle_beta 90
_cell_angle_gamma 120
_cell_formula_units_Z 3
_cell_length_a 10.468
_cell_length_b 10.468
_cell_length_c 9.982
_cell_volume 947.274
_citation_journal_id_ASTM JSSCBI
_cod_data_source_file Hinatsu_JSSCBI_1988_1607.cif
_cod_data_source_block La6O12U1
_cod_original_cell_volume 947.2741
_cod_original_formula_sum 'La6 O12 U1'
_cod_database_code 1530093

loop_
_symmetry_equiv_pos_as_xyz
x,y,z
-y,x-y,z
-x+y,-x,z
-x,-y,-z
y,-x+y,-z
x-y,x,-z
x+2/3,y+1/3,z+1/3
-y+2/3,x-y+1/3,z+1/3
-x+y+2/3,-x+1/3,z+1/3
-x+2/3,-y+1/3,-z+1/3
y+2/3,-x+y+1/3,-z+1/3
x-y+2/3,x+1/3,-z+1/3
x+1/3,y+2/3,z+2/3
-y+1/3,x-y+2/3,z+2/3
-x+y+1/3,-x+2/3,z+2/3
-x+1/3,-y+2/3,-z+2/3
y+1/3,-x+y+2/3,-z+2/3
x-y+1/3,x+2/3,-z+2/3

loop_
_atom_site_label
_atom_site_type_symbol
_atom_site_fract_x
_atom_site_fract_y
_atom_site_fract_z
_atom_site_occupancy
_atom_site_U_iso_or_equiv
O1 O-2 0.2 0.026 0.126 1 0.0
U1 U+6 0 0 0 1 0.0
O2 O-2 0.145 0.453 0.27 1 0.0
La1 La+3 0.1254 0.415 0.0205 1 0.0
